data_1529458
loop_
_publ_author_name
'Rouger, Caroline'
'Derbr\'e, S\'everine'
'Charreau, B\'eatrice'
'Pabois, Ang\'elique'
'Cauchy, Thomas'
'Litaudon, Marc'
'Awang, Khalijah'
'Richomme, Pascal'

_publ_section_title
;
 Lepidotol A from Mesua lepidota Inhibits Inflammatory and Immune
 Mediators in Human Endothelial Cells.
;
_journal_issue 9
_journal_name_full 'Journal of natural products'
_journal_page_first 2187
_journal_page_last 2197
_journal_paper_doi 10.1021/acs.jnatprod.5b00222
_journal_volume 78
_journal_year 2015
_chemical_formula_moiety 'C29 H32 O5'
_chemical_formula_sum 'C29 H32 O5'
_chemical_formula_weight 460.55
_space_group_IT_number 61
_symmetry_cell_setting orthorhombic
_symmetry_space_group_name_Hall '-P 2ac 2ab'
_symmetry_space_group_name_H-M 'P b c a'
_atom_sites_solution_hydrogens geom
_atom_sites_solution_primary direct
_atom_sites_solution_secondary difmap
_audit_creation_date 2013-06-11T17:23:32-00:00
_audit_creation_method 'WinGX routine CIF_UPDATE'
_cell_angle_alpha 90
_cell_angle_beta 90
_cell_angle_gamma 90
_cell_formula_units_Z 8
_cell_length_a 24.274(2)
_cell_length_b 16.262(1)
_cell_length_c 12.626(2)
_cell_measurement_reflns_used 10671
_cell_measurement_temperature 230(2)
_cell_measurement_theta_max 27.52
_cell_measurement_theta_min 3.33
_cell_volume 4984.0(9)
_computing_cell_refinement 'Dirax/lsq (Duisenberg & Schreurs, 1989-2000)'
_computing_data_collection 'Collect (Nonius BV, 1997-2000)'
_computing_data_reduction 'EvalCCD (Duisenberg & Schreurs 1990-2000)'
_computing_molecular_graphics 'DIAMOND 3.2i (Crystal Impact GbR 2005)'
_computing_publication_material 'WinGX publication routines (Farrugia, 1999)'
_computing_structure_refinement 'SHELXL-97 (Sheldrick, 1997)'
_computing_structure_solution 'SHELXS-97 (Sheldrick, 1997)'
_diffrn_ambient_temperature 230(2)
_diffrn_detector_area_resol_mean 9
_diffrn_measured_fraction_theta_full 0.986
_diffrn_measured_fraction_theta_max 0.96
_diffrn_measurement_device_type KappaCCD
_diffrn_measurement_method CCD
_diffrn_radiation_monochromator 'horizontally mounted graphite crystal'
_diffrn_radiation_probe x-ray
_diffrn_radiation_type MoK\a
_diffrn_radiation_wavelength 0.71073
_diffrn_reflns_av_R_equivalents 0.1208
_diffrn_reflns_limit_h_max 29
_diffrn_reflns_limit_h_min -31
_diffrn_reflns_limit_k_max 19
_diffrn_reflns_limit_k_min -16
_diffrn_reflns_limit_l_max 16
_diffrn_reflns_limit_l_min -14
_diffrn_reflns_number 52592
_diffrn_reflns_theta_full 25
_diffrn_reflns_theta_max 27.52
_diffrn_reflns_theta_min 3.33
_exptl_absorpt_coefficient_mu 0.083
_exptl_absorpt_correction_T_max 0.989
_exptl_absorpt_correction_T_min 0.877
_exptl_absorpt_correction_type multi-scan
_exptl_absorpt_process_details
;
 '(SADABS (Sheldrick, Bruker, 2008))'
;
_exptl_crystal_colour colourless
_exptl_crystal_density_diffrn 1.228
_exptl_crystal_density_method 'not measured'
_exptl_crystal_description prism
_exptl_crystal_F_000 1968
_exptl_crystal_size_max 0.36
_exptl_crystal_size_mid 0.17
_exptl_crystal_size_min 0.13
_refine_diff_density_max 0.207
_refine_diff_density_min -0.231
_refine_ls_extinction_method none
_refine_ls_goodness_of_fit_ref 1.023
_refine_ls_hydrogen_treatment mixed
_refine_ls_matrix_type full
_refine_ls_number_parameters 317
_refine_ls_number_reflns 5512
_refine_ls_number_restraints 0
_refine_ls_restrained_S_all 1.023
_refine_ls_R_factor_all 0.1791
_refine_ls_R_factor_gt 0.0598
_refine_ls_shift/su_max 0
_refine_ls_structure_factor_coef Fsqd
_refine_ls_weighting_details 'calc w=1/[\s^2^(Fo^2^)+(0.0505P)^2^+1.9399P] where P=(Fo^2^+2Fc^2^)/3'
_refine_ls_weighting_scheme calc
_refine_ls_wR_factor_gt 0.1082
_refine_ls_wR_factor_ref 0.1426
_reflns_number_gt 2579
_reflns_number_total 5512
_reflns_threshold_expression >2sigma(I)
_cod_data_source_file np5b00222_si_001.cif
_cod_data_source_block new
_cod_depositor_comments 'Adding full bibliography for 1529458.cif.'
_cod_database_code 1529458

loop_
_symmetry_equiv_pos_as_xyz
'x, y, z'
'-x+1/2, -y, z+1/2'
'x+1/2, -y+1/2, -z'
'-x, y+1/2, -z+1/2'
'-x, -y, -z'
'x-1/2, y, -z-1/2'
'-x-1/2, y-1/2, z'
'x, -y-1/2, z-1/2'

loop_
_atom_site_label
_atom_site_type_symbol
_atom_site_fract_x
_atom_site_fract_y
_atom_site_fract_z
_atom_site_U_iso_or_equiv
_atom_site_adp_type
_atom_site_occupancy
_atom_site_calc_flag
_atom_site_refinement_flags
C1 C 0.22006(10) 0.53207(17) 0.6830(2) 0.0470(7) Uani 1 d .
C2 C 0.23369(10) 0.59061(16) 0.7615(2) 0.0455(7) Uani 1 d .
H2 H 0.264 0.5803 0.8045 0.055 Uiso 1 calc R
C3 C 0.20480(9) 0.66135(15) 0.77736(19) 0.0356(6) Uani 1 d .
C4 C 0.15624(8) 0.67675(14) 0.71210(18) 0.0314(6) Uani 1 d .
C5 C 0.14353(9) 0.62130(14) 0.63405(19) 0.0339(6) Uani 1 d .
C6 C 0.22631(8) 0.72122(15) 0.85614(19) 0.0356(6) Uani 1 d .
C7 C 0.24413(9) 0.69329(18) 0.9547(2) 0.0443(7) Uani 1 d .
H7 H 0.2401 0.6381 0.9724 0.053 Uiso 1 calc R
C8 C 0.26777(9) 0.7473(2) 1.0266(2) 0.0523(7) Uani 1 d .
H8 H 0.2789 0.7284 1.0927 0.063 Uiso 1 calc R
C9 C 0.27486(10) 0.8284(2) 1.0005(2) 0.0548(8) Uani 1 d .
H9 H 0.2912 0.8642 1.0486 0.066 Uiso 1 calc R
C10 C 0.25766(10) 0.85719(18) 0.9024(2) 0.0497(7) Uani 1 d .
H10 H 0.2624 0.9123 0.8849 0.06 Uiso 1 calc R
C11 C 0.23352(9) 0.80374(16) 0.8307(2) 0.0424(7) Uani 1 d .
H11 H 0.222 0.8232 0.765 0.051 Uiso 1 calc R
C12 C 0.11665(8) 0.74357(15) 0.7333(2) 0.0327(6) Uani 1 d .
C13 C 0.07701(8) 0.76718(13) 0.64449(18) 0.0297(5) Uani 1 d .
C14 C 0.06019(9) 0.69448(14) 0.57762(18) 0.0318(6) Uani 1 d .
C15 C 0.09647(9) 0.62576(14) 0.56376(19) 0.0325(6) Uani 1 d .
C16 C 0.08437(9) 0.56940(14) 0.4811(2) 0.0389(6) Uani 1 d .
C17 C 0.12047(10) 0.50088(16) 0.4396(2) 0.0514(8) Uani 1 d .
H17 H 0.1589 0.5161 0.4527 0.062 Uiso 1 calc R
C18 C 0.11306(14) 0.4904(3) 0.3199(3) 0.0993(14) Uani 1 d .
H18A H 0.0756 0.4756 0.3049 0.149 Uiso 1 calc R
H18B H 0.1372 0.4479 0.2949 0.149 Uiso 1 calc R
H18C H 0.1218 0.5412 0.2848 0.149 Uiso 1 calc R
C19 C 0.10839(12) 0.42165(17) 0.5021(4) 0.0976(14) Uani 1 d .
H19A H 0.109 0.4334 0.5766 0.146 Uiso 1 calc R
H19B H 0.1359 0.3811 0.486 0.146 Uiso 1 calc R
H19C H 0.0727 0.401 0.4827 0.146 Uiso 1 calc R
C20 C 0.02655(8) 0.81486(14) 0.68642(19) 0.0334(6) Uani 1 d .
H20A H 0.0393 0.8646 0.721 0.04 Uiso 1 calc R
H20B H 0.0039 0.8312 0.6267 0.04 Uiso 1 calc R
C21 C -0.00833(9) 0.76776(15) 0.76240(19) 0.0364(6) Uani 1 d .
H21 H 0.0104 0.742 0.8173 0.044 Uiso 1 calc R
C22 C -0.06250(9) 0.75774(15) 0.7621(2) 0.0375(6) Uani 1 d .
C23 C -0.09061(11) 0.71142(17) 0.8500(2) 0.0596(8) Uani 1 d .
H23A H -0.0634 0.691 0.8986 0.089 Uiso 1 calc R
H23B H -0.1109 0.6661 0.8208 0.089 Uiso 1 calc R
H23C H -0.1154 0.7476 0.8867 0.089 Uiso 1 calc R
C24 C -0.10020(11) 0.7913(2) 0.6795(3) 0.0690(9) Uani 1 d .
H24A H -0.1211 0.8361 0.7086 0.104 Uiso 1 calc R
H24B H -0.1249 0.7489 0.6562 0.104 Uiso 1 calc R
H24C H -0.0789 0.8106 0.6204 0.104 Uiso 1 calc R
C25 C 0.11271(9) 0.82409(15) 0.57014(19) 0.0367(6) Uani 1 d .
H25A H 0.1292 0.8671 0.6129 0.044 Uiso 1 calc R
H25B H 0.1424 0.7916 0.5403 0.044 Uiso 1 calc R
C26 C 0.08147(10) 0.86321(15) 0.48166(19) 0.0391(6) Uani 1 d .
H26 H 0.0577 0.8286 0.4449 0.047 Uiso 1 calc R
C27 C 0.08280(10) 0.93976(16) 0.4485(2) 0.0443(7) Uani 1 d .
C28 C 0.04937(14) 0.96815(18) 0.3555(2) 0.0708(9) Uani 1 d .
H28A H 0.0296 0.9224 0.3262 0.106 Uiso 1 calc R
H28B H 0.0734 0.9907 0.3026 0.106 Uiso 1 calc R
H28C H 0.0237 1.0095 0.3781 0.106 Uiso 1 calc R
C29 C 0.11920(19) 1.0039(2) 0.4964(3) 0.1155(16) Uani 1 d .
H29A H 0.0969 1.0448 0.5307 0.173 Uiso 1 calc R
H29B H 0.1409 1.0293 0.4419 0.173 Uiso 1 calc R
H29C H 0.1432 0.9788 0.5475 0.173 Uiso 1 calc R
O1 O 0.17407(6) 0.55198(10) 0.62070(13) 0.0429(5) Uani 1 d .
O2 O 0.24313(8) 0.46856(12) 0.66037(17) 0.0686(6) Uani 1 d .
O3 O 0.11641(6) 0.78186(10) 0.81681(14) 0.0412(4) Uani 1 d .
O4 O 0.03781(7) 0.57580(11) 0.43131(14) 0.0450(5) Uani 1 d .
O5 O 0.01472(6) 0.69913(10) 0.52894(13) 0.0405(4) Uani 1 d .
H4 H 0.0196(12) 0.631(2) 0.465(3) 0.088(10) Uiso 1 d .

loop_
_atom_site_aniso_label
_atom_site_aniso_U_11
_atom_site_aniso_U_22
_atom_site_aniso_U_33
_atom_site_aniso_U_23
_atom_site_aniso_U_13
_atom_site_aniso_U_12
C1 0.0415(15) 0.0442(17) 0.0554(19) 0.0032(15) -0.0041(14) 0.0142(13)
C2 0.0365(14) 0.0526(17) 0.0473(17) 0.0079(15) -0.0073(12) 0.0135(13)
C3 0.0280(12) 0.0444(15) 0.0345(14) 0.0094(12) 0.0016(11) 0.0048(11)
C4 0.0235(11) 0.0357(14) 0.0349(14) 0.0052(12) -0.0002(10) 0.0039(10)
C5 0.0266(12) 0.0346(14) 0.0406(15) 0.0055(12) 0.0031(11) 0.0055(10)
C6 0.0185(11) 0.0519(17) 0.0363(15) 0.0027(13) 0.0002(10) 0.0061(10)
C7 0.0256(12) 0.0657(19) 0.0417(16) 0.0112(14) -0.0001(12) 0.0055(12)
C8 0.0301(13) 0.092(2) 0.0346(16) 0.0009(17) -0.0009(12) 0.0024(15)
C9 0.0307(14) 0.085(2) 0.0492(19) -0.0170(17) -0.0001(13) -0.0039(15)
C10 0.0346(14) 0.0568(18) 0.0578(19) -0.0048(16) 0.0013(14) -0.0002(13)
C11 0.0288(13) 0.0567(18) 0.0417(15) 0.0027(14) -0.0012(12) 0.0047(12)
C12 0.0241(11) 0.0386(14) 0.0354(15) 0.0042(13) 0.0020(11) 0.0004(10)
C13 0.0240(11) 0.0333(13) 0.0320(13) 0.0022(11) 0.0011(10) 0.0037(10)
C14 0.0252(11) 0.0383(15) 0.0319(14) 0.0060(12) 0.0013(11) 0.0014(10)
C15 0.0280(12) 0.0322(14) 0.0372(14) 0.0017(12) 0.0018(11) 0.0013(10)
C16 0.0307(13) 0.0353(15) 0.0506(16) 0.0020(13) 0.0027(12) -0.0016(11)
C17 0.0371(14) 0.0454(17) 0.072(2) -0.0173(15) -0.0067(14) 0.0032(12)
C18 0.075(2) 0.133(3) 0.090(3) -0.071(3) -0.027(2) 0.046(2)
C19 0.0548(19) 0.0342(18) 0.204(5) -0.004(2) 0.004(2) -0.0009(14)
C20 0.0287(12) 0.0381(14) 0.0334(14) 0.0000(11) -0.0007(10) 0.0069(10)
C21 0.0312(12) 0.0484(16) 0.0297(14) 0.0057(12) 0.0011(11) 0.0101(11)
C22 0.0321(12) 0.0400(14) 0.0405(15) -0.0042(12) 0.0033(11) 0.0044(11)
C23 0.0500(16) 0.0656(19) 0.063(2) -0.0040(16) 0.0173(15) -0.0081(14)
C24 0.0369(14) 0.085(2) 0.085(2) 0.0161(19) -0.0147(15) -0.0015(15)
C25 0.0328(12) 0.0399(15) 0.0374(15) 0.0042(12) 0.0046(11) 0.0024(11)
C26 0.0454(15) 0.0384(16) 0.0335(14) -0.0012(12) -0.0004(12) -0.0055(12)
C27 0.0553(16) 0.0361(16) 0.0414(16) 0.0056(13) 0.0042(13) -0.0006(13)
C28 0.096(2) 0.0546(19) 0.062(2) 0.0179(17) -0.0109(19) 0.0025(17)
C29 0.177(4) 0.060(2) 0.109(3) 0.025(2) -0.062(3) -0.047(3)
O1 0.0396(9) 0.0401(10) 0.0490(11) -0.0019(9) -0.0080(8) 0.0146(8)
O2 0.0664(12) 0.0548(13) 0.0847(16) -0.0087(12) -0.0157(12) 0.0333(11)
O3 0.0332(9) 0.0541(11) 0.0365(10) -0.0049(9) -0.0038(8) 0.0082(8)
O4 0.0330(9) 0.0467(11) 0.0553(12) -0.0106(9) -0.0055(9) 0.0025(8)
O5 0.0289(9) 0.0479(11) 0.0448(11) -0.0051(9) -0.0074(8) 0.0070(8)

loop_
_atom_type_symbol
_atom_type_description
_atom_type_scat_dispersion_real
_atom_type_scat_dispersion_imag
_atom_type_scat_source
C C 0.0033 0.0016 'International Tables Vol C Tables 4.2.6.8 and 6.1.1.4'
H H 0 0 'International Tables Vol C Tables 4.2.6.8 and 6.1.1.4'
O O 0.0106 0.006 'International Tables Vol C Tables 4.2.6.8 and 6.1.1.4'

loop_
_geom_angle_atom_site_label_1
_geom_angle_atom_site_label_2
_geom_angle_atom_site_label_3
_geom_angle
O2 C1 O1 115.6(2)
O2 C1 C2 129.3(2)
O1 C1 C2 115.1(2)
C3 C2 C1 123.5(2)
C3 C2 H2 118.3
C1 C2 H2 118.3
C2 C3 C4 118.5(2)
C2 C3 C6 118.1(2)
C4 C3 C6 123.3(2)
C5 C4 C3 118.3(2)
C5 C4 C12 117.94(19)
C3 C4 C12 123.4(2)
O1 C5 C4 120.78(19)
O1 C5 C15 113.3(2)
C4 C5 C15 125.8(2)
C11 C6 C7 118.8(2)
C11 C6 C3 121.4(2)
C7 C6 C3 119.5(2)
C8 C7 C6 120.4(3)
C8 C7 H7 119.8
C6 C7 H7 119.8
C9 C8 C7 120.3(3)
C9 C8 H8 119.8
C7 C8 H8 119.8
C8 C9 C10 120.1(3)
C8 C9 H9 120
C10 C9 H9 120
C11 C10 C9 119.9(3)
C11 C10 H10 120
C9 C10 H10 120
C10 C11 C6 120.5(2)
C10 C11 H11 119.7
C6 C11 H11 119.7
O3 C12 C4 122.3(2)
O3 C12 C13 120.1(2)
C4 C12 C13 117.5(2)
C14 C13 C12 112.61(18)
C14 C13 C20 111.76(17)
C12 C13 C20 111.99(19)
C14 C13 C25 105.98(18)
C12 C13 C25 103.80(16)
C20 C13 C25 110.21(18)
O5 C14 C15 121.5(2)
O5 C14 C13 117.44(19)
C15 C14 C13 120.86(19)
C16 C15 C14 117.8(2)
C16 C15 C5 125.5(2)
C14 C15 C5 116.7(2)
O4 C16 C15 119.0(2)
O4 C16 C17 113.4(2)
C15 C16 C17 127.6(2)
C16 C17 C18 110.8(2)
C16 C17 C19 109.2(2)
C18 C17 C19 113.0(3)
C16 C17 H17 107.9
C18 C17 H17 107.9
C19 C17 H17 107.9
C17 C18 H18A 109.5
C17 C18 H18B 109.5
H18A C18 H18B 109.5
C17 C18 H18C 109.5
H18A C18 H18C 109.5
H18B C18 H18C 109.5
C17 C19 H19A 109.5
C17 C19 H19B 109.5
H19A C19 H19B 109.5
C17 C19 H19C 109.5
H19A C19 H19C 109.5
H19B C19 H19C 109.5
C21 C20 C13 114.41(18)
C21 C20 H20A 108.7
C13 C20 H20A 108.7
C21 C20 H20B 108.7
C13 C20 H20B 108.7
H20A C20 H20B 107.6
C22 C21 C20 128.7(2)
C22 C21 H21 115.7
C20 C21 H21 115.7
C21 C22 C24 124.5(2)
C21 C22 C23 120.6(2)
C24 C22 C23 114.9(2)
C22 C23 H23A 109.5
C22 C23 H23B 109.5
H23A C23 H23B 109.5
C22 C23 H23C 109.5
H23A C23 H23C 109.5
H23B C23 H23C 109.5
C22 C24 H24A 109.5
C22 C24 H24B 109.5
H24A C24 H24B 109.5
C22 C24 H24C 109.5
H24A C24 H24C 109.5
H24B C24 H24C 109.5
C26 C25 C13 114.59(18)
C26 C25 H25A 108.6
C13 C25 H25A 108.6
C26 C25 H25B 108.6
C13 C25 H25B 108.6
H25A C25 H25B 107.6
C27 C26 C25 129.0(2)
C27 C26 H26 115.5
C25 C26 H26 115.5
C26 C27 C29 123.1(3)
C26 C27 C28 121.8(2)
C29 C27 C28 115.0(2)
C27 C28 H28A 109.5
C27 C28 H28B 109.5
H28A C28 H28B 109.5
C27 C28 H28C 109.5
H28A C28 H28C 109.5
H28B C28 H28C 109.5
C27 C29 H29A 109.5
C27 C29 H29B 109.5
H29A C29 H29B 109.5
C27 C29 H29C 109.5
H29A C29 H29C 109.5
H29B C29 H29C 109.5
C5 O1 C1 123.74(19)
C16 O4 H4 103.4(16)
C14 O5 H4 99.4(12)

loop_
_geom_bond_atom_site_label_1
_geom_bond_atom_site_label_2
_geom_bond_distance
C1 O2 1.209(3)
C1 O1 1.404(3)
C1 C2 1.413(4)
C2 C3 1.362(3)
C2 H2 0.93
C3 C4 1.460(3)
C3 C6 1.487(3)
C4 C5 1.371(3)
C4 C12 1.475(3)
C5 O1 1.360(3)
C5 C15 1.448(3)
C6 C11 1.391(3)
C6 C7 1.394(3)
C7 C8 1.387(4)
C7 H7 0.93
C8 C9 1.369(4)
C8 H8 0.93
C9 C10 1.389(4)
C9 H9 0.93
C10 C11 1.385(4)
C10 H10 0.93
C11 H11 0.93
C12 O3 1.224(3)
C12 C13 1.527(3)
C13 C14 1.509(3)
C13 C20 1.543(3)
C13 C25 1.578(3)
C14 O5 1.266(2)
C14 C15 1.434(3)
C15 C16 1.420(3)
C16 O4 1.297(3)
C16 C17 1.511(3)
C17 C18 1.532(4)
C17 C19 1.539(4)
C17 H17 0.98
C18 H18A 0.96
C18 H18B 0.96
C18 H18C 0.96
C19 H19A 0.96
C19 H19B 0.96
C19 H19C 0.96
C20 C21 1.491(3)
C20 H20A 0.97
C20 H20B 0.97
C21 C22 1.325(3)
C21 H21 0.93
C22 C24 1.491(4)
C22 C23 1.505(4)
C23 H23A 0.96
C23 H23B 0.96
C23 H23C 0.96
C24 H24A 0.96
C24 H24B 0.96
C24 H24C 0.96
C25 C26 1.493(3)
C25 H25A 0.97
C25 H25B 0.97
C26 C27 1.314(3)
C26 H26 0.93
C27 C29 1.495(4)
C27 C28 1.500(4)
C28 H28A 0.96
C28 H28B 0.96
C28 H28C 0.96
C29 H29A 0.96
C29 H29B 0.96
C29 H29C 0.96
O4 H4 1.09(3)
O5 H4 1.38(3)
